data_4063941
loop_
_publ_author_name
'Minegishi, Shinya'
'Komatsu, Koichi'
'Kitagawa, Toshikazu'

_publ_section_title
;
 Cyclobutadieneiron Tricarbonyl Annelated with Homoadamantene Frameworks
;
_journal_issue 5
_journal_name_full Organometallics
_journal_page_first 1002
_journal_paper_doi 10.1021/om101054d
_journal_volume 30
_journal_year 2011
_chemical_formula_moiety 'C25 H28 Fe O3'
_chemical_formula_sum 'C25 H28 Fe O3'
_chemical_formula_weight 432.32
_chemical_name_systematic
; 
 ? 
;
_space_group_IT_number 14
_symmetry_cell_setting monoclinic
_symmetry_Int_Tables_number 14
_symmetry_space_group_name_Hall '-P 2yn'
_symmetry_space_group_name_H-M 'P 1 21/n 1'
_atom_sites_solution_hydrogens geom
_atom_sites_solution_primary direct
_atom_sites_solution_secondary difmap
_audit_creation_method SHELXL-97
_cell_angle_alpha 90.00
_cell_angle_beta 105.770(4)
_cell_angle_gamma 90.00
_cell_formula_units_Z 4
_cell_length_a 13.504(3)
_cell_length_b 9.4133(19)
_cell_length_c 16.435(3)
_cell_measurement_temperature 100(2)
_cell_volume 2010.5(7)
_computing_cell_refinement 'Bruker SMART'
_computing_data_collection 'Bruker SMART'
_computing_data_reduction 'Bruker SHELXTL'
_computing_molecular_graphics 'Bruker SHELXTL'
_computing_publication_material 'Bruker SHELXTL'
_computing_structure_refinement 'SHELXL-97 (Sheldrick, 1997)'
_computing_structure_solution 'SHELXS-97 (Sheldrick, 1990)'
_diffrn_ambient_temperature 100(2)
_diffrn_measured_fraction_theta_full 0.997
_diffrn_measured_fraction_theta_max 0.997
_diffrn_measurement_device_type 'CCD area detector'
_diffrn_measurement_method 'phi and omega scans'
_diffrn_radiation_monochromator graphite
_diffrn_radiation_source 'fine-focus sealed tube'
_diffrn_radiation_type MoK\a
_diffrn_radiation_wavelength 0.71073
_diffrn_reflns_av_R_equivalents 0.0315
_diffrn_reflns_av_sigmaI/netI 0.0419
_diffrn_reflns_limit_h_max 14
_diffrn_reflns_limit_h_min -16
_diffrn_reflns_limit_k_max 11
_diffrn_reflns_limit_k_min -11
_diffrn_reflns_limit_l_max 19
_diffrn_reflns_limit_l_min -19
_diffrn_reflns_number 10169
_diffrn_reflns_theta_full 25.00
_diffrn_reflns_theta_max 25.00
_diffrn_reflns_theta_min 1.74
_exptl_absorpt_coefficient_mu 0.774
_exptl_absorpt_correction_T_max 0.9623
_exptl_absorpt_correction_T_min 0.8420
_exptl_absorpt_correction_type empirical
_exptl_crystal_colour colorless
_exptl_crystal_density_diffrn 1.428
_exptl_crystal_density_method 'not measured'
_exptl_crystal_description prism
_exptl_crystal_F_000 912
_exptl_crystal_size_max 0.23
_exptl_crystal_size_mid 0.10
_exptl_crystal_size_min 0.05
_refine_diff_density_max 0.411
_refine_diff_density_min -0.217
_refine_diff_density_rms 0.058
_refine_ls_extinction_method none
_refine_ls_goodness_of_fit_ref 1.006
_refine_ls_hydrogen_treatment constr
_refine_ls_matrix_type full
_refine_ls_number_parameters 262
_refine_ls_number_reflns 3534
_refine_ls_number_restraints 0
_refine_ls_restrained_S_all 1.006
_refine_ls_R_factor_all 0.0430
_refine_ls_R_factor_gt 0.0332
_refine_ls_shift/su_max 0.003
_refine_ls_shift/su_mean 0.000
_refine_ls_structure_factor_coef Fsqd
_refine_ls_weighting_details 'calc w=1/[\s^2^(Fo^2^)+(0.0400P)^2^+0.0000P] where P=(Fo^2^+2Fc^2^)/3'
_refine_ls_weighting_scheme calc
_refine_ls_wR_factor_gt 0.0764
_refine_ls_wR_factor_ref 0.0792
_reflns_number_gt 2837
_reflns_number_total 3534
_reflns_threshold_expression >2sigma(I)
_cod_data_source_file om101054d_si_002.cif
_cod_data_source_block Compound_2
_cod_depositor_comments
;
The following automatic conversions were performed:

'_symmetry_cell_setting' value 'Monoclinic' changed to 'monoclinic'
according to /home/saulius/struct/CIF-dictionaries/cif_core.dic
dictionary named 'cif_core.dic' version 2.4.1 from 2010-06-29.

Automatic conversion script
Id: cif_fix_values 1715 2011-07-08 13:25:40Z adriana 
;
_cod_original_sg_symbol_H-M P2(1)/n
_cod_database_code 4063941

loop_
_symmetry_equiv_pos_as_xyz
'x, y, z'
'-x+1/2, y+1/2, -z+1/2'
'-x, -y, -z'
'x-1/2, -y-1/2, z-1/2'

loop_
_atom_site_label
_atom_site_type_symbol
_atom_site_fract_x
_atom_site_fract_y
_atom_site_fract_z
_atom_site_U_iso_or_equiv
_atom_site_adp_type
_atom_site_occupancy
_atom_site_symmetry_multiplicity
_atom_site_calc_flag
_atom_site_refinement_flags
Fe1 Fe 0.91574(2) 0.75287(3) 0.134457(18) 0.01561(11) Uani 1 1 d .
O3 O 0.73428(12) 0.93698(16) 0.10148(10) 0.0271(4) Uani 1 1 d .
O1 O 0.95679(14) 0.78750(19) -0.03081(11) 0.0380(5) Uani 1 1 d .
C20 C 0.64685(16) 0.5011(2) 0.01541(13) 0.0193(5) Uani 1 1 d .
H20 H 0.5849 0.5319 -0.0299 0.023 Uiso 1 1 calc R
C25 C 0.80435(18) 0.8622(2) 0.11448(13) 0.0197(5) Uani 1 1 d .
C18 C 0.73119(16) 0.3812(2) 0.18512(12) 0.0168(5) Uani 1 1 d .
H18A H 0.7938 0.3516 0.2289 0.020 Uiso 1 1 calc R
H18B H 0.6711 0.3556 0.2057 0.020 Uiso 1 1 calc R
C23 C 0.94164(17) 0.7748(2) 0.03413(15) 0.0235(5) Uani 1 1 d .
O2 O 1.04819(15) 0.98319(19) 0.22314(12) 0.0484(5) Uani 1 1 d .
C3 C 0.84038(16) 0.5815(2) 0.17395(12) 0.0142(5) Uani 1 1 d .
C1 C 0.94084(16) 0.6048(2) 0.23324(12) 0.0151(4) Uani 1 1 d .
C7 C 1.08886(16) 0.6816(2) 0.35680(13) 0.0203(5) Uani 1 1 d .
H7A H 1.1060 0.6910 0.4191 0.024 Uiso 1 1 calc R
H7B H 1.0767 0.7784 0.3325 0.024 Uiso 1 1 calc R
C4 C 0.88853(16) 0.5386(2) 0.11011(12) 0.0141(4) Uani 1 1 d .
C19 C 0.81986(16) 0.3012(2) 0.06826(13) 0.0176(5) Uani 1 1 d .
H19A H 0.8100 0.2313 0.0217 0.021 Uiso 1 1 calc R
H19B H 0.8812 0.2718 0.1134 0.021 Uiso 1 1 calc R
C11 C 1.18216(17) 0.6169(2) 0.33307(13) 0.0221(5) Uani 1 1 d .
H11 H 1.2438 0.6749 0.3617 0.027 Uiso 1 1 calc R
C12 C 1.10716(16) 0.3765(2) 0.32654(12) 0.0195(5) Uani 1 1 d .
H12 H 1.1197 0.2791 0.3515 0.023 Uiso 1 1 calc R
C2 C 0.99010(16) 0.5630(2) 0.16902(12) 0.0143(5) Uani 1 1 d .
C8 C 1.17683(16) 0.6113(2) 0.23804(13) 0.0205(5) Uani 1 1 d .
H8A H 1.1612 0.7078 0.2141 0.025 Uiso 1 1 calc R
H8B H 1.2455 0.5844 0.2323 0.025 Uiso 1 1 calc R
C14 C 0.73343(16) 0.5448(2) 0.17533(13) 0.0164(5) Uani 1 1 d .
H14 H 0.7185 0.5903 0.2257 0.020 Uiso 1 1 calc R
C21 C 0.72536(16) 0.2967(2) 0.10344(13) 0.0175(5) Uani 1 1 d .
H21 H 0.7138 0.1949 0.1157 0.021 Uiso 1 1 calc R
C15 C 0.84069(16) 0.4490(2) 0.03479(12) 0.0160(5) Uani 1 1 d .
H15 H 0.8906 0.4380 0.0000 0.019 Uiso 1 1 calc R
C10 C 1.10128(17) 0.3635(2) 0.23174(13) 0.0185(5) Uani 1 1 d .
H10A H 1.0395 0.3074 0.2036 0.022 Uiso 1 1 calc R
H10B H 1.1622 0.3102 0.2260 0.022 Uiso 1 1 calc R
C16 C 0.65002(16) 0.5897(2) 0.09497(13) 0.0189(5) Uani 1 1 d .
H16A H 0.5820 0.5833 0.1066 0.023 Uiso 1 1 calc R
H16B H 0.6614 0.6905 0.0828 0.023 Uiso 1 1 calc R
C5 C 0.98848(16) 0.5953(2) 0.32649(12) 0.0175(5) Uani 1 1 d .
H5 H 0.9380 0.6305 0.3564 0.021 Uiso 1 1 calc R
C6 C 1.09662(15) 0.5074(2) 0.18537(12) 0.0163(5) Uani 1 1 d .
H6 H 1.1121 0.4909 0.1300 0.020 Uiso 1 1 calc R
C17 C 0.74045(16) 0.5140(2) -0.02048(13) 0.0203(5) Uani 1 1 d .
H17A H 0.7526 0.6159 -0.0291 0.024 Uiso 1 1 calc R
H17B H 0.7236 0.4675 -0.0766 0.024 Uiso 1 1 calc R
C9 C 1.01115(16) 0.4361(2) 0.34846(13) 0.0187(5) Uani 1 1 d .
H9A H 1.0199 0.4231 0.4098 0.022 Uiso 1 1 calc R
H9B H 0.9506 0.3796 0.3180 0.022 Uiso 1 1 calc R
C24 C 0.99871(19) 0.8898(3) 0.19048(15) 0.0289(6) Uani 1 1 d .
C13 C 1.20002(17) 0.4671(2) 0.36956(13) 0.0235(5) Uani 1 1 d .
H13A H 1.2632 0.4263 0.3593 0.028 Uiso 1 1 calc R
H13B H 1.2087 0.4696 0.4313 0.028 Uiso 1 1 calc R
C22 C 0.63139(16) 0.3452(2) 0.03477(13) 0.0197(5) Uani 1 1 d .
H22A H 0.5686 0.3344 0.0543 0.024 Uiso 1 1 calc R
H22B H 0.6234 0.2869 -0.0168 0.024 Uiso 1 1 calc R

loop_
_atom_site_aniso_label
_atom_site_aniso_U_11
_atom_site_aniso_U_22
_atom_site_aniso_U_33
_atom_site_aniso_U_23
_atom_site_aniso_U_13
_atom_site_aniso_U_12
Fe1 0.01597(18) 0.01270(18) 0.01766(17) 0.00193(12) 0.00372(13) -0.00031(13)
O3 0.0253(9) 0.0175(9) 0.0385(10) 0.0032(7) 0.0086(8) 0.0064(7)
O1 0.0482(12) 0.0408(11) 0.0343(10) 0.0106(8) 0.0270(9) 0.0082(9)
C20 0.0137(11) 0.0231(12) 0.0185(11) 0.0009(9) 0.0000(9) -0.0002(9)
C25 0.0254(13) 0.0148(12) 0.0198(11) -0.0001(9) 0.0076(10) -0.0046(10)
C18 0.0155(11) 0.0186(12) 0.0169(11) 0.0011(9) 0.0052(9) -0.0020(9)
C23 0.0222(13) 0.0164(12) 0.0343(14) 0.0038(10) 0.0119(11) 0.0041(9)
O2 0.0473(12) 0.0240(10) 0.0580(12) 0.0005(9) -0.0129(10) -0.0169(9)
C3 0.0184(11) 0.0074(10) 0.0165(11) 0.0014(8) 0.0042(9) 0.0003(8)
C1 0.0169(11) 0.0107(11) 0.0171(10) 0.0012(9) 0.0034(9) 0.0004(9)
C7 0.0210(12) 0.0232(12) 0.0151(11) -0.0025(9) 0.0022(10) -0.0001(10)
C4 0.0171(11) 0.0106(10) 0.0147(10) 0.0042(8) 0.0044(9) -0.0001(8)
C19 0.0193(12) 0.0155(11) 0.0175(11) -0.0036(9) 0.0040(9) -0.0003(9)
C11 0.0147(11) 0.0285(13) 0.0204(12) -0.0051(10) 0.0001(10) -0.0017(10)
C12 0.0210(12) 0.0203(12) 0.0165(11) 0.0037(9) 0.0039(10) 0.0068(9)
C2 0.0185(12) 0.0099(11) 0.0140(10) 0.0020(8) 0.0038(9) -0.0003(9)
C8 0.0133(11) 0.0252(13) 0.0218(11) 0.0025(10) 0.0031(10) 0.0018(9)
C14 0.0168(11) 0.0149(11) 0.0177(11) -0.0028(9) 0.0054(9) 0.0006(9)
C21 0.0182(12) 0.0149(11) 0.0196(11) -0.0012(9) 0.0053(9) -0.0027(9)
C15 0.0159(11) 0.0186(11) 0.0140(10) -0.0003(8) 0.0049(9) -0.0009(9)
C10 0.0191(12) 0.0175(12) 0.0188(11) 0.0002(9) 0.0052(10) 0.0058(9)
C16 0.0125(11) 0.0172(12) 0.0263(12) 0.0010(9) 0.0040(10) -0.0003(9)
C5 0.0181(11) 0.0202(12) 0.0143(10) -0.0031(9) 0.0044(9) 0.0021(9)
C6 0.0147(11) 0.0212(12) 0.0129(10) 0.0009(9) 0.0039(9) 0.0018(9)
C17 0.0197(12) 0.0230(13) 0.0161(11) 0.0010(9) 0.0013(9) -0.0047(10)
C9 0.0216(12) 0.0218(12) 0.0120(10) 0.0026(9) 0.0035(9) 0.0018(9)
C24 0.0270(14) 0.0225(13) 0.0317(13) 0.0073(11) -0.0015(11) -0.0009(11)
C13 0.0211(12) 0.0330(14) 0.0146(11) -0.0005(10) 0.0017(10) 0.0074(10)
C22 0.0181(12) 0.0209(12) 0.0202(11) -0.0040(9) 0.0054(10) -0.0043(9)

loop_
_atom_type_symbol
_atom_type_description
_atom_type_scat_dispersion_real
_atom_type_scat_dispersion_imag
_atom_type_scat_source
C C 0.0033 0.0016 'International Tables Vol C Tables 4.2.6.8 and 6.1.1.4'
H H 0.0000 0.0000 'International Tables Vol C Tables 4.2.6.8 and 6.1.1.4'
O O 0.0106 0.0060 'International Tables Vol C Tables 4.2.6.8 and 6.1.1.4'
Fe Fe 0.3463 0.8444 'International Tables Vol C Tables 4.2.6.8 and 6.1.1.4'

loop_
_geom_angle_atom_site_label_1
_geom_angle_atom_site_label_2
_geom_angle_atom_site_label_3
_geom_angle
C25 Fe1 C23 97.50(10)
C25 Fe1 C24 93.33(10)
C23 Fe1 C24 98.00(11)
C25 Fe1 C2 151.72(9)
C23 Fe1 C2 98.76(9)
C24 Fe1 C2 107.09(10)
C25 Fe1 C4 115.57(9)
C23 Fe1 C4 90.19(9)
C24 Fe1 C4 148.72(10)
C2 Fe1 C4 41.66(8)
C25 Fe1 C1 118.59(9)
C23 Fe1 C1 139.47(9)
C24 Fe1 C1 97.67(9)
C2 Fe1 C1 40.79(8)
C4 Fe1 C1 58.98(8)
C25 Fe1 C3 92.58(9)
C23 Fe1 C3 127.30(9)
C24 Fe1 C3 132.97(10)
C2 Fe1 C3 59.19(8)
C4 Fe1 C3 40.21(8)
C1 Fe1 C3 40.58(8)
C22 C20 C17 109.20(17)
C22 C20 C16 108.48(17)
C17 C20 C16 116.50(17)
C22 C20 H20 107.4
C17 C20 H20 107.4
C16 C20 H20 107.4
O3 C25 Fe1 177.68(19)
C21 C18 C14 114.82(17)
C21 C18 H18A 108.6
C14 C18 H18A 108.6
C21 C18 H18B 108.6
C14 C18 H18B 108.6
H18A C18 H18B 107.5
O1 C23 Fe1 178.8(2)
C4 C3 C1 90.39(16)
C4 C3 C14 125.40(18)
C1 C3 C14 139.02(18)
C4 C3 Fe1 68.68(11)
C1 C3 Fe1 69.50(11)
C14 C3 Fe1 137.29(14)
C2 C1 C3 90.01(16)
C2 C1 C5 125.21(18)
C3 C1 C5 137.76(19)
C2 C1 Fe1 68.01(11)
C3 C1 Fe1 69.92(11)
C5 C1 Fe1 140.15(15)
C5 C7 C11 114.63(18)
C5 C7 H7A 108.6
C11 C7 H7A 108.6
C5 C7 H7B 108.6
C11 C7 H7B 108.6
H7A C7 H7B 107.6
C3 C4 C2 90.09(16)
C3 C4 C15 125.86(18)
C2 C4 C15 138.82(18)
C3 C4 Fe1 71.11(11)
C2 C4 Fe1 68.58(11)
C15 C4 Fe1 136.51(14)
C21 C19 C15 114.04(17)
C21 C19 H19A 108.7
C15 C19 H19A 108.7
C21 C19 H19B 108.7
C15 C19 H19B 108.7
H19A C19 H19B 107.6
C13 C11 C7 108.58(18)
C13 C11 C8 108.98(18)
C7 C11 C8 116.89(18)
C13 C11 H11 107.3
C7 C11 H11 107.3
C8 C11 H11 107.3
C13 C12 C9 109.05(17)
C13 C12 C10 108.86(18)
C9 C12 C10 116.66(17)
C13 C12 H12 107.3
C9 C12 H12 107.3
C10 C12 H12 107.3
C1 C2 C4 89.50(16)
C1 C2 C6 125.36(17)
C4 C2 C6 138.66(18)
C1 C2 Fe1 71.20(11)
C4 C2 Fe1 69.76(11)
C6 C2 Fe1 137.17(15)
C6 C8 C11 114.98(18)
C6 C8 H8A 108.5
C11 C8 H8A 108.5
C6 C8 H8B 108.5
C11 C8 H8B 108.5
H8A C8 H8B 107.5
C3 C14 C16 114.07(16)
C3 C14 C18 106.16(17)
C16 C14 C18 109.33(16)
C3 C14 H14 109.1
C16 C14 H14 109.1
C18 C14 H14 109.1
C22 C21 C19 108.84(17)
C22 C21 C18 109.00(17)
C19 C21 C18 117.47(17)
C22 C21 H21 107.0
C19 C21 H21 107.0
C18 C21 H21 107.0
C4 C15 C17 112.20(17)
C4 C15 C19 107.01(16)
C17 C15 C19 110.59(17)
C4 C15 H15 109.0
C17 C15 H15 109.0
C19 C15 H15 109.0
C12 C10 C6 114.32(17)
C12 C10 H10A 108.7
C6 C10 H10A 108.7
C12 C10 H10B 108.7
C6 C10 H10B 108.7
H10A C10 H10B 107.6
C20 C16 C14 115.01(17)
C20 C16 H16A 108.5
C14 C16 H16A 108.5
C20 C16 H16B 108.5
C14 C16 H16B 108.5
H16A C16 H16B 107.5
C1 C5 C7 113.28(17)
C1 C5 C9 107.40(16)
C7 C5 C9 109.45(17)
C1 C5 H5 108.9
C7 C5 H5 108.9
C9 C5 H5 108.9
C2 C6 C8 112.16(17)
C2 C6 C10 107.77(17)
C8 C6 C10 110.55(16)
C2 C6 H6 108.8
C8 C6 H6 108.8
C10 C6 H6 108.8
C20 C17 C15 115.17(17)
C20 C17 H17A 108.5
C15 C17 H17A 108.5
C20 C17 H17B 108.5
C15 C17 H17B 108.5
H17A C17 H17B 107.5
C12 C9 C5 114.96(17)
C12 C9 H9A 108.5
C5 C9 H9A 108.5
C12 C9 H9B 108.5
C5 C9 H9B 108.5
H9A C9 H9B 107.5
O2 C24 Fe1 175.9(2)
C12 C13 C11 108.23(17)
C12 C13 H13A 110.1
C11 C13 H13A 110.1
C12 C13 H13B 110.1
C11 C13 H13B 110.1
H13A C13 H13B 108.4
C21 C22 C20 108.00(17)
C21 C22 H22A 110.1
C20 C22 H22A 110.1
C21 C22 H22B 110.1
C20 C22 H22B 110.1
H22A C22 H22B 108.4

loop_
_geom_bond_atom_site_label_1
_geom_bond_atom_site_label_2
_geom_bond_distance
Fe1 C25 1.778(2)
Fe1 C23 1.788(2)
Fe1 C24 1.790(2)
Fe1 C2 2.053(2)
Fe1 C4 2.069(2)
Fe1 C1 2.096(2)
Fe1 C3 2.102(2)
O3 C25 1.152(3)
O1 C23 1.146(3)
C20 C22 1.528(3)
C20 C17 1.538(3)
C20 C16 1.542(3)
C20 H20 1.0000
C18 C21 1.544(3)
C18 C14 1.549(3)
C18 H18A 0.9900
C18 H18B 0.9900
O2 C24 1.146(3)
C3 C4 1.434(3)
C3 C1 1.456(3)
C3 C14 1.491(3)
C1 C2 1.447(3)
C1 C5 1.495(3)
C7 C5 1.542(3)
C7 C11 1.542(3)
C7 H7A 0.9900
C7 H7B 0.9900
C4 C2 1.466(3)
C4 C15 1.493(3)
C19 C21 1.538(3)
C19 C15 1.549(3)
C19 H19A 0.9900
C19 H19B 0.9900
C11 C13 1.525(3)
C11 C8 1.545(3)
C11 H11 1.0000
C12 C13 1.522(3)
C12 C9 1.543(3)
C12 C10 1.543(3)
C12 H12 1.0000
C2 C6 1.485(3)
C8 C6 1.539(3)
C8 H8A 0.9900
C8 H8B 0.9900
C14 C16 1.544(3)
C14 H14 1.0000
C21 C22 1.521(3)
C21 H21 1.0000
C15 C17 1.537(3)
C15 H15 1.0000
C10 C6 1.547(3)
C10 H10A 0.9900
C10 H10B 0.9900
C16 H16A 0.9900
C16 H16B 0.9900
C5 C9 1.552(3)
C5 H5 1.0000
C6 H6 1.0000
C17 H17A 0.9900
C17 H17B 0.9900
C9 H9A 0.9900
C9 H9B 0.9900
C13 H13A 0.9900
C13 H13B 0.9900
C22 H22A 0.9900
C22 H22B 0.9900
